data_7153435
loop_
_publ_author_name
'Wang, Lina'
'Qin, Wenwu'
'Tang, Xiaoliang'
'Dou, Wei'
'Liu, Weisheng'
'Teng, Qingfeng'
'Yao, Xiaojun'

_publ_section_title
;
 A selective, cell-permeable fluorescent probe for Al3+ in living cells.
;
_journal_issue 16
_journal_name_full 'Organic &amp; biomolecular chemistry'
_journal_page_first 3751
_journal_page_last 3757
_journal_paper_doi 10.1039/c0ob00123f
_journal_volume 8
_journal_year 2010
_chemical_formula_sum 'C15 H10 N2 O2'
_chemical_formula_weight 250.25
_chemical_name_systematic
;

?

;
_space_group_IT_number 9
_symmetry_cell_setting monoclinic
_symmetry_space_group_name_Hall 'C -2yc'
_symmetry_space_group_name_H-M 'C 1 c 1'
_atom_sites_solution_hydrogens geom
_atom_sites_solution_primary direct
_atom_sites_solution_secondary difmap
_audit_creation_method SHELXL-97
_cell_angle_alpha 90.00
_cell_angle_beta 95.445(11)
_cell_angle_gamma 90.00
_cell_formula_units_Z 8
_cell_length_a 12.022(5)
_cell_length_b 11.403(5)
_cell_length_c 17.406(10)
_cell_measurement_reflns_used 1229
_cell_measurement_temperature 293(2)
_cell_measurement_theta_max 0.00
_cell_measurement_theta_min 0.00
_cell_volume 2375(2)
_computing_cell_refinement 'Bruker SMART'
_computing_data_collection 'Bruker SMART'
_computing_data_reduction 'Bruker SAINT'
_computing_molecular_graphics 'Bruker SHELXTL'
_computing_publication_material 'Bruker SHELXTL'
_computing_structure_refinement 'SHELXL-97 (Sheldrick, 1997)'
_computing_structure_solution 'SHELXS-97 (Sheldrick, 1990)'
_diffrn_ambient_temperature 293(2)
_diffrn_measured_fraction_theta_full 0.985
_diffrn_measured_fraction_theta_max 0.985
_diffrn_measurement_device_type 'CCD area detector'
_diffrn_measurement_method 'phi and omega scans'
_diffrn_radiation_monochromator graphite
_diffrn_radiation_source 'fine-focus sealed tube'
_diffrn_radiation_type MoK\a
_diffrn_radiation_wavelength 0.71073
_diffrn_reflns_av_R_equivalents 0.0433
_diffrn_reflns_av_sigmaI/netI 0.0522
_diffrn_reflns_limit_h_max 13
_diffrn_reflns_limit_h_min -11
_diffrn_reflns_limit_k_max 13
_diffrn_reflns_limit_k_min -13
_diffrn_reflns_limit_l_max 20
_diffrn_reflns_limit_l_min -17
_diffrn_reflns_number 5422
_diffrn_reflns_theta_full 24.26
_diffrn_reflns_theta_max 24.26
_diffrn_reflns_theta_min 2.35
_exptl_absorpt_coefficient_mu 0.095
_exptl_absorpt_correction_T_max 0.9501
_exptl_absorpt_correction_T_min 0.9312
_exptl_absorpt_correction_type multi-scan
_exptl_absorpt_process_details sadabs
_exptl_crystal_colour none
_exptl_crystal_density_diffrn 1.400
_exptl_crystal_density_method 'not measured'
_exptl_crystal_description sheet
_exptl_crystal_F_000 1040
_exptl_crystal_size_max 0.26
_exptl_crystal_size_mid 0.25
_exptl_crystal_size_min 0.15
_refine_diff_density_max 0.550
_refine_diff_density_min -0.211
_refine_diff_density_rms 0.072
_refine_ls_abs_structure_details 'Flack H D (1983), Acta Cryst. A39, 876-881'
_refine_ls_abs_structure_Flack 2(3)
_refine_ls_extinction_method none
_refine_ls_goodness_of_fit_ref 1.016
_refine_ls_hydrogen_treatment constr
_refine_ls_matrix_type full
_refine_ls_number_parameters 343
_refine_ls_number_reflns 2585
_refine_ls_number_restraints 2
_refine_ls_restrained_S_all 1.016
_refine_ls_R_factor_all 0.1002
_refine_ls_R_factor_gt 0.0703
_refine_ls_shift/su_max 0.000
_refine_ls_shift/su_mean 0.000
_refine_ls_structure_factor_coef Fsqd
_refine_ls_weighting_details 'calc w=1/[\s^2^(Fo^2^)+(0.1150P)^2^+0.0000P] where P=(Fo^2^+2Fc^2^)/3'
_refine_ls_weighting_scheme calc
_refine_ls_wR_factor_gt 0.1604
_refine_ls_wR_factor_ref 0.1826
_reflns_number_gt 1787
_reflns_number_total 2585
_reflns_threshold_expression >2sigma(I)
_cod_data_source_file c0ob00123f.txt
_cod_data_source_block cc
_cod_depositor_comments
;
The following automatic conversions were performed:

'_symmetry_cell_setting' value 'Monoclinic' changed to 'monoclinic'
according to /home/saulius/struct/CIF-dictionaries/cif_core.dic
dictionary named 'cif_core.dic' version 2.4.2 from 2011-04-26.

Automatic conversion script
Id: cif_fix_values 1891 2012-01-12 08:04:46Z andrius 
;
_cod_original_sg_symbol_H-M Cc
_cod_database_code 7153435

loop_
_symmetry_equiv_pos_as_xyz
'x, y, z'
'x, -y, z+1/2'
'x+1/2, y+1/2, z'
'x+1/2, -y+1/2, z+1/2'

loop_
_atom_site_label
_atom_site_type_symbol
_atom_site_fract_x
_atom_site_fract_y
_atom_site_fract_z
_atom_site_U_iso_or_equiv
_atom_site_adp_type
_atom_site_occupancy
_atom_site_symmetry_multiplicity
_atom_site_calc_flag
_atom_site_refinement_flags
C1 C 0.4347(7) 0.9762(6) 0.3219(4) 0.044(2) Uani 1 1 d .
C2 C 0.3605(7) 1.0620(7) 0.3440(4) 0.057(2) Uani 1 1 d .
H2 H 0.2880 1.0645 0.3201 0.068 Uiso 1 1 calc R
C3 C 0.3915(8) 1.1387(6) 0.3979(5) 0.061(2) Uani 1 1 d .
H3 H 0.3421 1.1968 0.4104 0.073 Uiso 1 1 calc R
C4 C 0.5017(8) 1.1330(7) 0.4375(5) 0.058(2) Uani 1 1 d .
H4 H 0.5241 1.1838 0.4778 0.070 Uiso 1 1 calc R
C5 C 0.5705(7) 1.0518(6) 0.4141(4) 0.049(2) Uani 1 1 d .
H5 H 0.6436 1.0503 0.4370 0.058 Uiso 1 1 calc R
C6 C 0.5396(6) 0.9694(6) 0.3574(4) 0.0390(17) Uani 1 1 d .
C7 C 0.6132(6) 0.8746(5) 0.3399(4) 0.0428(16) Uani 1 1 d .
C8 C 0.5990(6) 0.6490(5) 0.2021(4) 0.0526(18) Uani 1 1 d .
H8 H 0.6400 0.5830 0.1910 0.063 Uiso 1 1 calc R
C9 C 0.5028(7) 0.6726(7) 0.1532(4) 0.047(2) Uani 1 1 d .
C10 C 0.4617(8) 0.5920(7) 0.0930(4) 0.058(2) Uani 1 1 d .
H10 H 0.5017 0.5240 0.0849 0.070 Uiso 1 1 calc R
C11 C 0.3675(8) 0.6137(7) 0.0490(5) 0.062(3) Uani 1 1 d .
H11 H 0.3428 0.5600 0.0110 0.074 Uiso 1 1 calc R
C12 C 0.3033(7) 0.7168(7) 0.0585(4) 0.057(2) Uani 1 1 d .
H12 H 0.2372 0.7308 0.0276 0.069 Uiso 1 1 calc R
C13 C 0.3429(7) 0.7959(8) 0.1157(4) 0.056(2) Uani 1 1 d .
H13 H 0.3027 0.8641 0.1230 0.067 Uiso 1 1 calc R
C14 C 0.4435(6) 0.7741(7) 0.1629(4) 0.0413(18) Uani 1 1 d .
C15 C 0.4848(6) 0.8576(5) 0.2216(4) 0.0380(17) Uani 1 1 d .
H15 H 0.5138 0.9261 0.1959 0.046 Uiso 1 1 calc R
C16 C 0.4508(6) 0.2713(7) 0.1626(4) 0.0444(19) Uani 1 1 d .
C17 C 0.5259(8) 0.1890(7) 0.1425(5) 0.065(3) Uani 1 1 d .
H17 H 0.5979 0.1852 0.1672 0.077 Uiso 1 1 calc R
C18 C 0.4895(9) 0.1099(7) 0.0825(5) 0.070(3) Uani 1 1 d .
H18 H 0.5394 0.0542 0.0672 0.084 Uiso 1 1 calc R
C19 C 0.3851(9) 0.1127(7) 0.0470(5) 0.063(3) Uani 1 1 d .
H19 H 0.3638 0.0571 0.0094 0.075 Uiso 1 1 calc R
C20 C 0.3067(8) 0.1990(7) 0.0658(4) 0.060(2) Uani 1 1 d .
H20 H 0.2356 0.2038 0.0398 0.072 Uiso 1 1 calc R
C21 C 0.3428(6) 0.2770(6) 0.1261(4) 0.0457(19) Uani 1 1 d .
C22 C 0.2661(6) 0.3720(5) 0.1452(4) 0.0446(16) Uani 1 1 d .
C23 C 0.2801(7) 0.5950(6) 0.2837(4) 0.0571(19) Uani 1 1 d .
H23 H 0.2382 0.6606 0.2943 0.069 Uiso 1 1 calc R
C24 C 0.3807(7) 0.5726(7) 0.3372(4) 0.052(2) Uani 1 1 d .
C25 C 0.4166(9) 0.6487(7) 0.3928(5) 0.067(3) Uani 1 1 d .
H25 H 0.3761 0.7165 0.4005 0.080 Uiso 1 1 calc R
C26 C 0.5166(10) 0.6248(9) 0.4396(5) 0.067(3) Uani 1 1 d .
H26 H 0.5420 0.6740 0.4801 0.081 Uiso 1 1 calc R
C27 C 0.5716(8) 0.5307(10) 0.4235(5) 0.079(3) Uani 1 1 d .
H27 H 0.6394 0.5172 0.4525 0.095 Uiso 1 1 calc R
C28 C 0.5379(8) 0.4493(8) 0.3670(5) 0.060(2) Uani 1 1 d .
H28 H 0.5799 0.3825 0.3596 0.072 Uiso 1 1 calc R
C29 C 0.4418(7) 0.4709(6) 0.3232(4) 0.044(2) Uani 1 1 d .
C30 C 0.3937(6) 0.3848(5) 0.2625(4) 0.0343(16) Uani 1 1 d .
H30 H 0.3643 0.3163 0.2879 0.041 Uiso 1 1 calc R
N1 N 0.5756(5) 0.8091(4) 0.2758(3) 0.0388(12) Uani 1 1 d .
N2 N 0.6360(5) 0.7101(4) 0.2611(3) 0.0508(14) Uani 1 1 d .
N3 N 0.3053(5) 0.4365(4) 0.2101(3) 0.0455(13) Uani 1 1 d .
N4 N 0.2440(5) 0.5353(4) 0.2249(3) 0.0516(14) Uani 1 1 d .
O1 O 0.3951(4) 0.8951(4) 0.2641(3) 0.0490(14) Uani 1 1 d .
O2 O 0.7006(5) 0.8515(4) 0.3796(3) 0.0577(13) Uani 1 1 d .
O3 O 0.4841(4) 0.3493(4) 0.2197(3) 0.0525(14) Uani 1 1 d .
O4 O 0.1798(5) 0.3958(4) 0.1050(3) 0.0613(13) Uani 1 1 d .

loop_
_atom_site_aniso_label
_atom_site_aniso_U_11
_atom_site_aniso_U_22
_atom_site_aniso_U_33
_atom_site_aniso_U_23
_atom_site_aniso_U_13
_atom_site_aniso_U_12
C1 0.059(6) 0.041(4) 0.030(4) 0.013(3) 0.003(4) 0.010(4)
C2 0.055(5) 0.080(5) 0.035(4) 0.019(4) 0.006(3) 0.042(5)
C3 0.079(7) 0.052(4) 0.054(5) 0.005(4) 0.014(4) 0.029(4)
C4 0.079(7) 0.057(5) 0.040(4) -0.002(4) 0.014(5) -0.006(5)
C5 0.038(4) 0.051(4) 0.056(5) 0.012(4) 0.000(4) -0.005(3)
C6 0.040(4) 0.042(3) 0.036(4) 0.005(3) 0.007(3) 0.010(3)
C7 0.031(4) 0.054(3) 0.043(4) 0.014(3) -0.003(3) 0.006(3)
C8 0.064(5) 0.045(4) 0.049(4) -0.004(3) 0.009(3) 0.007(4)
C9 0.052(5) 0.055(4) 0.035(4) 0.006(3) 0.004(3) -0.004(4)
C10 0.066(6) 0.058(4) 0.049(5) 0.002(3) -0.004(4) -0.014(4)
C11 0.069(7) 0.063(5) 0.054(5) -0.006(4) 0.007(5) -0.017(5)
C12 0.051(5) 0.095(6) 0.024(3) 0.005(4) -0.008(3) -0.006(4)
C13 0.042(5) 0.079(5) 0.045(5) 0.007(4) 0.002(4) -0.004(4)
C14 0.026(4) 0.061(4) 0.037(4) 0.008(4) 0.003(3) 0.000(4)
C15 0.024(4) 0.054(4) 0.036(4) 0.007(3) 0.005(3) 0.005(3)
C16 0.039(5) 0.056(4) 0.039(4) 0.005(3) 0.008(3) 0.008(4)
C17 0.053(6) 0.069(5) 0.070(5) -0.003(4) 0.001(4) 0.024(5)
C18 0.097(8) 0.059(5) 0.057(5) 0.004(4) 0.022(5) 0.037(5)
C19 0.078(7) 0.043(4) 0.067(6) -0.007(4) 0.009(5) 0.021(4)
C20 0.062(6) 0.063(4) 0.054(5) -0.014(4) 0.003(4) 0.010(4)
C21 0.043(5) 0.048(4) 0.045(4) -0.003(3) -0.001(3) 0.004(3)
C22 0.041(5) 0.052(4) 0.041(4) 0.005(3) 0.005(3) -0.001(3)
C23 0.062(5) 0.055(4) 0.055(4) -0.002(3) 0.008(4) 0.005(4)
C24 0.060(6) 0.055(4) 0.041(4) 0.003(3) 0.002(4) -0.006(4)
C25 0.092(8) 0.054(5) 0.056(5) 0.005(4) 0.013(5) -0.004(5)
C26 0.082(8) 0.074(6) 0.046(5) -0.005(4) 0.003(5) -0.031(6)
C27 0.044(6) 0.116(8) 0.076(7) -0.003(6) -0.007(5) -0.033(6)
C28 0.055(6) 0.075(5) 0.050(5) -0.001(4) 0.003(4) 0.002(5)
C29 0.057(6) 0.041(4) 0.036(4) 0.009(3) 0.005(4) -0.007(4)
C30 0.034(4) 0.035(3) 0.034(4) 0.007(3) 0.003(3) 0.006(3)
N1 0.030(3) 0.047(3) 0.038(3) 0.005(2) -0.002(2) 0.006(2)
N2 0.049(4) 0.042(3) 0.060(4) 0.003(2) 0.004(3) 0.012(2)
N3 0.045(4) 0.044(3) 0.048(3) 0.004(2) 0.007(3) 0.007(2)
N4 0.050(4) 0.054(3) 0.051(3) 0.004(2) 0.001(3) 0.014(3)
O1 0.035(3) 0.064(3) 0.046(3) 0.001(3) -0.003(3) 0.015(3)
O2 0.046(3) 0.066(3) 0.058(3) 0.000(2) -0.012(2) 0.016(2)
O3 0.035(3) 0.070(3) 0.052(3) 0.002(3) 0.002(3) 0.010(3)
O4 0.041(3) 0.077(3) 0.064(3) -0.004(2) -0.009(2) 0.015(2)

loop_
_atom_type_symbol
_atom_type_description
_atom_type_scat_dispersion_real
_atom_type_scat_dispersion_imag
_atom_type_scat_source
C C 0.0033 0.0016 'International Tables Vol C Tables 4.2.6.8 and 6.1.1.4'
N N 0.0061 0.0033 'International Tables Vol C Tables 4.2.6.8 and 6.1.1.4'
O O 0.0106 0.0060 'International Tables Vol C Tables 4.2.6.8 and 6.1.1.4'
H H 0.0000 0.0000 'International Tables Vol C Tables 4.2.6.8 and 6.1.1.4'

loop_
_geom_angle_atom_site_label_1
_geom_angle_atom_site_label_2
_geom_angle_atom_site_label_3
_geom_angle
C6 C1 C2 120.3(7)
C6 C1 O1 121.6(7)
C2 C1 O1 118.1(7)
C3 C2 C1 121.1(8)
C3 C2 H2 119.5
C1 C2 H2 119.5
C2 C3 C4 120.0(8)
C2 C3 H3 120.0
C4 C3 H3 120.0
C5 C4 C3 117.2(8)
C5 C4 H4 121.4
C3 C4 H4 121.4
C4 C5 C6 123.8(8)
C4 C5 H5 118.1
C6 C5 H5 118.1
C1 C6 C5 117.5(7)
C1 C6 C7 120.6(7)
C5 C6 C7 121.8(7)
O2 C7 N1 122.3(6)
O2 C7 C6 123.3(6)
N1 C7 C6 114.4(6)
N2 C8 C9 125.9(6)
N2 C8 H8 117.0
C9 C8 H8 117.0
C14 C9 C8 119.7(7)
C14 C9 C10 118.5(7)
C8 C9 C10 121.8(8)
C11 C10 C9 120.9(9)
C11 C10 H10 119.6
C9 C10 H10 119.6
C10 C11 C12 121.9(8)
C10 C11 H11 119.0
C12 C11 H11 119.0
C13 C12 C11 117.7(7)
C13 C12 H12 121.1
C11 C12 H12 121.1
C12 C13 C14 121.0(8)
C12 C13 H13 119.5
C14 C13 H13 119.5
C9 C14 C13 119.9(7)
C9 C14 C15 119.4(6)
C13 C14 C15 120.6(7)
O1 C15 C14 109.6(5)
O1 C15 N1 109.1(5)
C14 C15 N1 112.7(5)
O1 C15 H15 108.4
C14 C15 H15 108.4
N1 C15 H15 108.4
O3 C16 C17 118.5(7)
O3 C16 C21 119.9(7)
C17 C16 C21 121.6(8)
C16 C17 C18 117.3(8)
C16 C17 H17 121.3
C18 C17 H17 121.3
C19 C18 C17 122.1(8)
C19 C18 H18 118.9
C17 C18 H18 118.9
C18 C19 C20 121.4(9)
C18 C19 H19 119.3
C20 C19 H19 119.3
C21 C20 C19 116.3(8)
C21 C20 H20 121.9
C19 C20 H20 121.9
C16 C21 C20 121.2(7)
C16 C21 C22 120.3(7)
C20 C21 C22 118.3(7)
O4 C22 N3 123.3(6)
O4 C22 C21 123.1(6)
N3 C22 C21 113.6(6)
N4 C23 C24 127.7(7)
N4 C23 H23 116.1
C24 C23 H23 116.1
C25 C24 C29 121.4(8)
C25 C24 C23 122.1(8)
C29 C24 C23 116.3(7)
C24 C25 C26 119.3(9)
C24 C25 H25 120.4
C26 C25 H25 120.4
C27 C26 C25 117.1(9)
C27 C26 H26 121.4
C25 C26 H26 121.4
C26 C27 C28 125.7(9)
C26 C27 H27 117.2
C28 C27 H27 117.2
C29 C28 C27 117.3(9)
C29 C28 H28 121.4
C27 C28 H28 121.4
C28 C29 C24 119.1(8)
C28 C29 C30 121.8(7)
C24 C29 C30 118.9(7)
O3 C30 N3 109.4(5)
O3 C30 C29 106.7(6)
N3 C30 C29 112.4(5)
O3 C30 H30 109.4
N3 C30 H30 109.4
C29 C30 H30 109.4
N2 N1 C7 117.0(5)
N2 N1 C15 123.8(5)
C7 N1 C15 118.6(5)
C8 N2 N1 116.3(5)
N4 N3 C22 115.9(5)
N4 N3 C30 125.5(5)
C22 N3 C30 117.7(5)
C23 N4 N3 116.1(5)
C1 O1 C15 110.1(5)
C16 O3 C30 112.2(5)

loop_
_geom_bond_atom_site_label_1
_geom_bond_atom_site_label_2
_geom_bond_distance
C1 C6 1.353(11)
C1 C2 1.403(10)
C1 O1 1.416(8)
C2 C3 1.309(11)
C2 H2 0.9300
C3 C4 1.436(13)
C3 H3 0.9300
C4 C5 1.330(12)
C4 H4 0.9300
C5 C6 1.387(10)
C5 H5 0.9300
C6 C7 1.448(9)
C7 O2 1.229(8)
C7 N1 1.383(8)
C8 N2 1.285(7)
C8 C9 1.396(11)
C8 H8 0.9300
C9 C14 1.378(10)
C9 C10 1.446(11)
C10 C11 1.328(12)
C10 H10 0.9300
C11 C12 1.425(11)
C11 H11 0.9300
C12 C13 1.393(11)
C12 H12 0.9300
C13 C14 1.419(11)
C13 H13 0.9300
C14 C15 1.449(9)
C15 O1 1.430(6)
C15 N1 1.481(10)
C15 H15 0.9800
C16 O3 1.366(8)
C16 C17 1.370(11)
C16 C21 1.392(11)
C17 C18 1.417(12)
C17 H17 0.9300
C18 C19 1.346(14)
C18 H18 0.9300
C19 C20 1.422(11)
C19 H19 0.9300
C20 C21 1.412(10)
C20 H20 0.9300
C21 C22 1.481(10)
C22 O4 1.226(8)
C22 N3 1.392(8)
C23 N4 1.270(8)
C23 C24 1.477(12)
C23 H23 0.9300
C24 C25 1.340(12)
C24 C29 1.406(10)
C25 C26 1.413(14)
C25 H25 0.9300
C26 C27 1.305(13)
C26 H26 0.9300
C27 C28 1.385(12)
C27 H27 0.9300
C28 C29 1.345(13)
C28 H28 0.9300
C29 C30 1.515(9)
C30 O3 1.433(6)
C30 N3 1.458(10)
C30 H30 0.9800
N1 N2 1.379(6)
N3 N4 1.384(6)

loop_
_geom_torsion_atom_site_label_1
_geom_torsion_atom_site_label_2
_geom_torsion_atom_site_label_3
_geom_torsion_atom_site_label_4
_geom_torsion
C6 C1 C2 C3 1.7(11)
O1 C1 C2 C3 179.1(7)
C1 C2 C3 C4 -2.5(12)
C2 C3 C4 C5 3.6(12)
C3 C4 C5 C6 -3.9(12)
C2 C1 C6 C5 -1.8(11)
O1 C1 C6 C5 -179.2(6)
C2 C1 C6 C7 174.2(6)
O1 C1 C6 C7 -3.1(11)
C4 C5 C6 C1 3.1(12)
C4 C5 C6 C7 -172.9(7)
C1 C6 C7 O2 -166.3(7)
C5 C6 C7 O2 9.6(10)
C1 C6 C7 N1 11.8(9)
C5 C6 C7 N1 -172.4(6)
N2 C8 C9 C14 5.2(11)
N2 C8 C9 C10 -173.5(6)
C14 C9 C10 C11 -1.6(12)
C8 C9 C10 C11 177.2(8)
C9 C10 C11 C12 0.5(13)
C10 C11 C12 C13 0.4(12)
C11 C12 C13 C14 -0.3(11)
C8 C9 C14 C13 -177.1(7)
C10 C9 C14 C13 1.7(10)
C8 C9 C14 C15 2.9(10)
C10 C9 C14 C15 -178.3(6)
C12 C13 C14 C9 -0.8(11)
C12 C13 C14 C15 179.2(6)
C9 C14 C15 O1 -134.4(6)
C13 C14 C15 O1 45.6(8)
C9 C14 C15 N1 -12.6(9)
C13 C14 C15 N1 167.4(7)
O3 C16 C17 C18 -179.4(7)
C21 C16 C17 C18 0.4(12)
C16 C17 C18 C19 -1.2(14)
C17 C18 C19 C20 2.6(15)
C18 C19 C20 C21 -3.1(13)
O3 C16 C21 C20 178.7(7)
C17 C16 C21 C20 -1.0(13)
O3 C16 C21 C22 4.0(11)
C17 C16 C21 C22 -175.7(7)
C19 C20 C21 C16 2.3(12)
C19 C20 C21 C22 177.1(7)
C16 C21 C22 O4 164.8(7)
C20 C21 C22 O4 -10.1(11)
C16 C21 C22 N3 -11.0(9)
C20 C21 C22 N3 174.1(6)
N4 C23 C24 C25 173.1(8)
N4 C23 C24 C29 -2.5(11)
C29 C24 C25 C26 -1.6(13)
C23 C24 C25 C26 -176.9(8)
C24 C25 C26 C27 2.9(14)
C25 C26 C27 C28 -3.3(15)
C26 C27 C28 C29 2.3(15)
C27 C28 C29 C24 -0.7(12)
C27 C28 C29 C30 -176.7(7)
C25 C24 C29 C28 0.5(12)
C23 C24 C29 C28 176.0(8)
C25 C24 C29 C30 176.6(8)
C23 C24 C29 C30 -7.8(10)
C28 C29 C30 O3 -46.4(9)
C24 C29 C30 O3 137.6(6)
C28 C29 C30 N3 -166.4(7)
C24 C29 C30 N3 17.6(9)
O2 C7 N1 N2 4.9(8)
C6 C7 N1 N2 -173.2(5)
O2 C7 N1 C15 -166.3(6)
C6 C7 N1 C15 15.6(8)
O1 C15 N1 N2 139.2(5)
C14 C15 N1 N2 17.2(8)
O1 C15 N1 C7 -50.3(7)
C14 C15 N1 C7 -172.3(5)
C9 C8 N2 N1 -1.4(9)
C7 N1 N2 C8 178.9(6)
C15 N1 N2 C8 -10.5(8)
O4 C22 N3 N4 -3.6(8)
C21 C22 N3 N4 172.2(5)
O4 C22 N3 C30 166.3(7)
C21 C22 N3 C30 -17.9(8)
O3 C30 N3 N4 -138.8(5)
C29 C30 N3 N4 -20.4(9)
O3 C30 N3 C22 52.3(7)
C29 C30 N3 C22 170.7(5)
C24 C23 N4 N3 1.2(10)
C22 N3 N4 C23 -179.4(5)
C30 N3 N4 C23 11.6(9)
C6 C1 O1 C15 -32.3(8)
C2 C1 O1 C15 150.3(5)
C14 C15 O1 C1 179.6(6)
N1 C15 O1 C1 55.7(6)
C17 C16 O3 C30 -148.9(7)
C21 C16 O3 C30 31.4(8)
N3 C30 O3 C16 -57.9(6)
C29 C30 O3 C16 -179.7(6)
